data_2017938
loop_
_publ_author_name
'Wilk, Magdalena'
'Janczak, Jan'
'Videnova-Adrabinska, Veneta'

_publ_section_title
;
 Hexaaquacobalt(II) bis[hydrogen bis(4-carboxyphenylphosphonate)]
 dihydrate
;
_journal_coeditor_code GZ3188
_journal_issue 1
_journal_name_full 'Acta Crystallographica Section C'
_journal_page_first m9
_journal_page_last m12
_journal_paper_doi 10.1107/S0108270110051425
_journal_volume 67
_journal_year 2011
_chemical_formula_iupac '[Co (H2 O1)6] (C14 H13 O10 P2)2 , 2H2 O'
_chemical_formula_moiety 'Co H12 O6 2+, 2(C14 H13 O10 P2 -), 2(H2 O)'
_chemical_formula_sum 'C28 H42 Co O28 P4'
_chemical_formula_weight 1009.43
_chemical_name_systematic
;
Hexaaquacobalt(II) bis[hydrogen bis(4-carboxyphenylphosphonate)] dihydrate
;
_space_group_IT_number 14
_symmetry_cell_setting monoclinic
_symmetry_space_group_name_Hall '-P 2ybc'
_symmetry_space_group_name_H-M 'P 1 21/c 1'
_atom_sites_solution_hydrogens geom
_atom_sites_solution_primary direct
_atom_sites_solution_secondary difmap
_audit_creation_method SHELXL97
_cell_angle_alpha 90.00
_cell_angle_beta 92.000(10)
_cell_angle_gamma 90.00
_cell_formula_units_Z 2
_cell_length_a 21.053(4)
_cell_length_b 7.2030(14)
_cell_length_c 13.370(3)
_cell_measurement_reflns_used 1265
_cell_measurement_temperature 295(2)
_cell_measurement_theta_max 28.50
_cell_measurement_theta_min 2.99
_cell_volume 2026.3(7)
_computing_cell_refinement 'CrysAlis RED (Oxford Diffraction, 2006)'
_computing_data_collection 'CrysAlis CCD (Oxford Diffraction, 2006)'
_computing_data_reduction 'CrysAlis RED (Oxford Diffraction, 2006)'
_computing_molecular_graphics 'DIAMOND (Brandenburg & Putz, 2008)'
_computing_publication_material
;
SHELXL97 (Sheldrick, 2008) and publCIF (Westrip, 2010)
;
_computing_structure_refinement 'SHELXL97 (Sheldrick, 2008)'
_computing_structure_solution 'SHELXS97 (Sheldrick, 2008)'
_diffrn_ambient_temperature 295(2)
_diffrn_measured_fraction_theta_full 0.990
_diffrn_measured_fraction_theta_max 0.990
_diffrn_measurement_device_type 'Kuma KM-4 diffractometer with a CCD area detector'
_diffrn_measurement_method \w
_diffrn_radiation_monochromator graphite
_diffrn_radiation_source 'fine-focus sealed tube'
_diffrn_radiation_type MoK\a
_diffrn_radiation_wavelength 0.71073
_diffrn_reflns_av_R_equivalents 0.0518
_diffrn_reflns_av_sigmaI/netI 0.0562
_diffrn_reflns_limit_h_max 27
_diffrn_reflns_limit_h_min -28
_diffrn_reflns_limit_k_max 9
_diffrn_reflns_limit_k_min -9
_diffrn_reflns_limit_l_max 17
_diffrn_reflns_limit_l_min -16
_diffrn_reflns_number 26924
_diffrn_reflns_theta_full 28.50
_diffrn_reflns_theta_max 28.50
_diffrn_reflns_theta_min 2.99
_exptl_absorpt_coefficient_mu 0.682
_exptl_absorpt_correction_T_max 0.8985
_exptl_absorpt_correction_T_min 0.8431
_exptl_absorpt_correction_type numerical
_exptl_absorpt_process_details '(CrysAlis RED; Oxford Diffraction, 2006)'
_exptl_crystal_colour pink
_exptl_crystal_density_diffrn 1.654
_exptl_crystal_density_meas 1.65
_exptl_crystal_density_method flotation
_exptl_crystal_description parallelepiped
_exptl_crystal_F_000 1042
_exptl_crystal_size_max 0.36
_exptl_crystal_size_mid 0.22
_exptl_crystal_size_min 0.17
_refine_diff_density_max 0.294
_refine_diff_density_min -0.280
_refine_ls_extinction_method none
_refine_ls_goodness_of_fit_ref 1.004
_refine_ls_hydrogen_treatment mixed
_refine_ls_matrix_type full
_refine_ls_number_parameters 316
_refine_ls_number_reflns 5087
_refine_ls_number_restraints 0
_refine_ls_restrained_S_all 1.004
_refine_ls_R_factor_all 0.0819
_refine_ls_R_factor_gt 0.0355
_refine_ls_shift/su_max 0.001
_refine_ls_shift/su_mean 0.000
_refine_ls_structure_factor_coef Fsqd
_refine_ls_weighting_details 'calc w = 1/[\s^2^(Fo^2^)+(0.0351P)^2^] where P=(Fo^2^+2Fc^2^)/3'
_refine_ls_weighting_scheme calc
_refine_ls_wR_factor_gt 0.0623
_refine_ls_wR_factor_ref 0.0729
_reflns_number_gt 3294
_reflns_number_total 5087
_reflns_threshold_expression I>2\s(I)
_cod_data_source_file gz3188.cif
_cod_data_source_block I
_cod_original_sg_symbol_H-M 'P 21/c'
_cod_database_code 2017938
_cod_database_fobs_code 2017938

loop_
_symmetry_equiv_pos_as_xyz
'x, y, z'
'-x, y+1/2, -z+1/2'
'-x, -y, -z'
'x, -y-1/2, z-1/2'

loop_
_atom_site_type_symbol
_atom_site_label
_atom_site_fract_x
_atom_site_fract_y
_atom_site_fract_z
_atom_site_U_iso_or_equiv
_atom_site_adp_type
_atom_site_calc_flag
_atom_site_refinement_flags
_atom_site_occupancy
_atom_site_disorder_assembly
_atom_site_disorder_group
Co Co1 0.5000 0.5000 0.0000 0.02365(10) Uani d S 1 . .
O O1W 0.47427(7) 0.36143(19) 0.13082(11) 0.0305(3) Uani d . 1 . .
H H1W1 0.4897(10) 0.259(3) 0.1399(16) 0.046 Uiso d . 1 . .
H H2W1 0.4372(11) 0.345(3) 0.1348(16) 0.046 Uiso d . 1 . .
O O2W 0.41584(7) 0.4247(2) -0.07416(12) 0.0394(4) Uani d . 1 . .
H H1W2 0.3963(11) 0.492(3) -0.1234(17) 0.059 Uiso d . 1 . .
H H2W2 0.3900(12) 0.363(3) -0.0524(19) 0.059 Uiso d . 1 . .
O O3W 0.54242(8) 0.2570(2) -0.04936(13) 0.0452(4) Uani d . 1 . .
H H1W3 0.5250(13) 0.179(3) -0.083(2) 0.068 Uiso d . 1 . .
H H2W3 0.5766(12) 0.216(4) -0.0402(19) 0.068 Uiso d . 1 . .
O O4W 0.48215(7) 0.5071(2) 0.33196(11) 0.0358(3) Uani d . 1 . .
H H1W4 0.4416(11) 0.519(3) 0.3385(17) 0.054 Uiso d . 1 . .
H H2W4 0.4847(11) 0.474(3) 0.2752(18) 0.054 Uiso d . 1 . .
P P11 0.31695(2) 0.69294(6) 0.30785(3) 0.02222(12) Uani d . 1 . .
O O11 0.35444(6) 0.86621(17) 0.29064(9) 0.0280(3) Uani d . 1 . .
O O12 0.35542(6) 0.55568(18) 0.37189(9) 0.0327(3) Uani d . 1 . .
O O13 0.29499(6) 0.60691(18) 0.20704(10) 0.0323(3) Uani d . 1 . .
H H13O 0.3155(10) 0.517(3) 0.1837(16) 0.048 Uiso d . 1 . .
C C11 0.24504(8) 0.7412(2) 0.37050(13) 0.0247(4) Uani d . 1 . .
C C12 0.24889(9) 0.8279(3) 0.46344(14) 0.0321(5) Uani d . 1 . .
H H12 0.2882 0.8653 0.4901 0.038 Uiso calc R 1 . .
C C13 0.19492(9) 0.8591(3) 0.51634(14) 0.0333(5) Uani d . 1 . .
H H13 0.1977 0.9186 0.5781 0.040 Uiso calc R 1 . .
C C14 0.13641(9) 0.8013(3) 0.47719(15) 0.0305(5) Uani d . 1 . .
C C15 0.13251(9) 0.7165(3) 0.38461(15) 0.0365(5) Uani d . 1 . .
H H15 0.0932 0.6792 0.3580 0.044 Uiso calc R 1 . .
C C16 0.18640(9) 0.6865(3) 0.33120(15) 0.0324(5) Uani d . 1 . .
H H16 0.1833 0.6296 0.2688 0.039 Uiso calc R 1 . .
C C17 0.07912(10) 0.8249(3) 0.53689(16) 0.0384(5) Uani d . 1 . .
O O14 0.08327(7) 0.8922(2) 0.62222(11) 0.0526(4) Uani d . 1 . .
O O15 0.02712(8) 0.7693(3) 0.49572(13) 0.0675(6) Uani d . 1 . .
H H15O -0.0055(15) 0.768(4) 0.536(2) 0.101 Uiso d . 1 . .
P P21 0.31449(2) 0.33522(6) 0.58978(3) 0.02246(12) Uani d . 1 . .
O O21 0.34907(6) 0.16758(17) 0.62947(11) 0.0385(4) Uani d . 1 . .
O O22 0.30471(7) 0.32769(17) 0.47738(9) 0.0336(3) Uani d . 1 . .
H H22O 0.3268(10) 0.438(3) 0.4289(15) 0.050 Uiso d . 1 . .
O O23 0.35217(6) 0.51426(18) 0.61278(10) 0.0328(3) Uani d . 1 . .
H H23O 0.3562(11) 0.546(3) 0.6703(16) 0.049 Uiso d . 1 . .
C C21 0.23998(8) 0.3441(2) 0.64937(13) 0.0230(4) Uani d . 1 . .
C C22 0.24019(9) 0.3130(2) 0.75132(13) 0.0263(4) Uani d . 1 . .
H H22 0.2785 0.2921 0.7863 0.032 Uiso calc R 1 . .
C C23 0.18423(9) 0.3126(3) 0.80159(14) 0.0308(5) Uani d . 1 . .
H H23 0.1847 0.2900 0.8701 0.037 Uiso calc R 1 . .
C C24 0.12741(9) 0.3460(3) 0.74981(14) 0.0297(4) Uani d . 1 . .
C C25 0.12665(9) 0.3784(3) 0.64868(15) 0.0361(5) Uani d . 1 . .
H H25 0.0883 0.4010 0.6143 0.043 Uiso calc R 1 . .
C C26 0.18278(9) 0.3775(3) 0.59750(15) 0.0324(5) Uani d . 1 . .
H H26 0.1822 0.3992 0.5289 0.039 Uiso calc R 1 . .
C C27 0.06846(10) 0.3432(3) 0.80791(17) 0.0381(5) Uani d . 1 . .
O O24 0.07132(7) 0.2848(2) 0.89525(12) 0.0583(5) Uani d . 1 . .
O O25 0.01789(7) 0.4040(3) 0.76446(13) 0.0590(5) Uani d . 1 . .
H H25O -0.0115(13) 0.401(4) 0.806(2) 0.088 Uiso d . 1 . .

loop_
_atom_site_aniso_label
_atom_site_aniso_U_11
_atom_site_aniso_U_22
_atom_site_aniso_U_33
_atom_site_aniso_U_12
_atom_site_aniso_U_13
_atom_site_aniso_U_23
Co1 0.01961(19) 0.0257(2) 0.0256(2) 0.00138(15) 0.00114(15) 0.00295(15)
O1W 0.0227(7) 0.0341(8) 0.0348(8) 0.0010(6) 0.0035(7) 0.0054(6)
O2W 0.0283(8) 0.0481(9) 0.0412(9) -0.0102(7) -0.0080(7) 0.0198(7)
O3W 0.0340(9) 0.0422(9) 0.0592(11) 0.0112(7) -0.0018(8) -0.0147(7)
O4W 0.0294(7) 0.0405(8) 0.0377(9) 0.0000(7) 0.0023(7) -0.0034(7)
P11 0.0216(3) 0.0255(3) 0.0197(3) 0.00267(19) 0.0033(2) 0.00198(19)
O11 0.0280(7) 0.0324(7) 0.0237(7) -0.0036(6) 0.0011(6) 0.0008(5)
O12 0.0241(7) 0.0407(8) 0.0338(8) 0.0079(6) 0.0087(6) 0.0163(6)
O13 0.0340(8) 0.0331(8) 0.0297(8) 0.0049(6) 0.0002(6) -0.0105(6)
C11 0.0221(10) 0.0287(10) 0.0235(10) 0.0037(8) 0.0042(8) 0.0022(8)
C12 0.0241(11) 0.0441(12) 0.0282(11) -0.0023(9) 0.0032(9) -0.0055(9)
C13 0.0322(11) 0.0416(12) 0.0266(11) 0.0026(9) 0.0069(9) -0.0077(9)
C14 0.0216(10) 0.0388(11) 0.0315(11) 0.0025(8) 0.0068(9) 0.0018(8)
C15 0.0217(11) 0.0524(13) 0.0354(12) -0.0008(9) 0.0008(9) -0.0064(10)
C16 0.0255(11) 0.0451(12) 0.0267(11) -0.0021(9) 0.0021(9) -0.0072(9)
C17 0.0263(12) 0.0521(14) 0.0372(13) 0.0003(10) 0.0057(10) 0.0005(10)
O14 0.0332(9) 0.0873(12) 0.0380(9) -0.0013(8) 0.0120(7) -0.0176(8)
O15 0.0254(9) 0.1235(16) 0.0545(12) -0.0084(10) 0.0154(8) -0.0274(11)
P21 0.0232(3) 0.0233(2) 0.0214(3) -0.00051(19) 0.0079(2) 0.00185(19)
O21 0.0256(8) 0.0348(8) 0.0563(10) 0.0047(6) 0.0168(7) 0.0186(7)
O22 0.0443(9) 0.0361(8) 0.0209(7) -0.0142(6) 0.0083(6) -0.0011(6)
O23 0.0375(8) 0.0384(8) 0.0232(7) -0.0123(6) 0.0106(7) -0.0082(6)
C21 0.0251(10) 0.0225(9) 0.0219(10) -0.0003(7) 0.0069(8) 0.0009(7)
C22 0.0212(10) 0.0329(10) 0.0249(10) 0.0013(8) 0.0015(8) 0.0030(8)
C23 0.0310(11) 0.0378(11) 0.0241(11) -0.0028(9) 0.0093(9) 0.0028(8)
C24 0.0243(10) 0.0328(11) 0.0324(11) 0.0005(8) 0.0088(9) -0.0018(8)
C25 0.0254(11) 0.0455(12) 0.0374(13) 0.0043(9) -0.0002(9) 0.0007(9)
C26 0.0292(11) 0.0450(12) 0.0233(10) 0.0042(9) 0.0045(9) 0.0056(9)
C27 0.0260(12) 0.0469(13) 0.0419(13) 0.0007(9) 0.0098(10) 0.0022(10)
O24 0.0313(9) 0.1004(13) 0.0442(10) 0.0015(9) 0.0153(7) 0.0184(9)
O25 0.0269(9) 0.0986(14) 0.0522(11) 0.0101(9) 0.0135(8) 0.0107(10)

loop_
_atom_type_symbol
_atom_type_description
_atom_type_scat_dispersion_real
_atom_type_scat_dispersion_imag
_atom_type_scat_source
C C 0.0033 0.0016 'International Tables Vol C Tables 4.2.6.8 and 6.1.1.4'
H H 0.0000 0.0000 'International Tables Vol C Tables 4.2.6.8 and 6.1.1.4'
O O 0.0106 0.0060 'International Tables Vol C Tables 4.2.6.8 and 6.1.1.4'
P P 0.1023 0.0942 'International Tables Vol C Tables 4.2.6.8 and 6.1.1.4'
Co Co 0.3494 0.9721 'International Tables Vol C Tables 4.2.6.8 and 6.1.1.4'

loop_
_geom_angle_atom_site_label_1
_geom_angle_atom_site_label_2
_geom_angle_atom_site_label_3
_geom_angle_site_symmetry_1
_geom_angle_site_symmetry_3
_geom_angle
_geom_angle_publ_flag
O2W Co1 O2W 3_665 . 180.00(10) ?
O2W Co1 O3W 3_665 3_665 89.85(7) ?
O2W Co1 O3W . 3_665 90.15(7) ?
O2W Co1 O3W 3_665 . 90.15(7) ?
O2W Co1 O3W . . 89.85(7) ?
O3W Co1 O3W 3_665 . 180.00(12) ?
O2W Co1 O1W 3_665 . 88.11(6) ?
O2W Co1 O1W . . 91.89(6) ?
O3W Co1 O1W 3_665 . 90.55(7) ?
O3W Co1 O1W . . 89.45(7) ?
O2W Co1 O1W 3_665 3_665 91.89(6) ?
O2W Co1 O1W . 3_665 88.11(6) ?
O3W Co1 O1W 3_665 3_665 89.45(7) ?
O3W Co1 O1W . 3_665 90.55(7) ?
O1W Co1 O1W . 3_665 180.00(8) ?
Co1 O1W H1W1 . . 116.2(15) ?
Co1 O1W H2W1 . . 114.1(16) ?
H1W1 O1W H2W1 . . 104(2) ?
Co1 O2W H1W2 . . 124.4(14) ?
Co1 O2W H2W2 . . 125.1(19) ?
H1W2 O2W H2W2 . . 106(2) ?
Co1 O3W H1W3 . . 124.9(19) ?
Co1 O3W H2W3 . . 132(2) ?
H1W3 O3W H2W3 . . 103(3) ?
H1W4 O4W H2W4 . . 103(2) ?
O11 P11 O12 . . 110.76(8) ?
O11 P11 O13 . . 110.14(7) ?
O12 P11 O13 . . 111.62(8) ?
O11 P11 C11 . . 111.64(8) ?
O12 P11 C11 . . 107.75(8) ?
O13 P11 C11 . . 104.77(8) ?
P11 O12 H22O . . 120.3(9) ?
P11 O13 H13O . . 119.4(15) ?
C16 C11 C12 . . 119.42(17) ?
C16 C11 P11 . . 121.71(14) ?
C12 C11 P11 . . 118.79(14) ?
C13 C12 C11 . . 120.56(18) ?
C13 C12 H12 . . 119.7 ?
C11 C12 H12 . . 119.7 ?
C12 C13 C14 . . 119.71(18) ?
C12 C13 H13 . . 120.1 ?
C14 C13 H13 . . 120.1 ?
C15 C14 C13 . . 119.73(18) ?
C15 C14 C17 . . 120.71(18) ?
C13 C14 C17 . . 119.52(18) ?
C16 C15 C14 . . 120.63(19) ?
C16 C15 H15 . . 119.7 ?
C14 C15 H15 . . 119.7 ?
C15 C16 C11 . . 119.93(18) ?
C15 C16 H16 . . 120.0 ?
C11 C16 H16 . . 120.0 ?
O14 C17 O15 . . 123.57(19) ?
O14 C17 C14 . . 120.59(19) ?
O15 C17 C14 . . 115.84(19) ?
C17 O15 H15O . . 114(2) ?
O21 P21 O22 . . 111.79(8) ?
O21 P21 O23 . . 111.35(8) ?
O22 P21 O23 . . 106.27(7) ?
O21 P21 C21 . . 107.13(8) ?
O22 P21 C21 . . 110.72(9) ?
O23 P21 C21 . . 109.61(8) ?
P21 O22 H22O . . 119.8(10) ?
P21 O23 H23O . . 117.9(16) ?
C22 C21 C26 . . 119.57(17) ?
C22 C21 P21 . . 117.51(14) ?
C26 C21 P21 . . 122.91(14) ?
C23 C22 C21 . . 120.58(17) ?
C23 C22 H22 . . 119.7 ?
C21 C22 H22 . . 119.7 ?
C22 C23 C24 . . 119.72(18) ?
C22 C23 H23 . . 120.1 ?
C24 C23 H23 . . 120.1 ?
C25 C24 C23 . . 120.22(17) ?
C25 C24 C27 . . 122.42(19) ?
C23 C24 C27 . . 117.36(18) ?
C24 C25 C26 . . 120.35(19) ?
C24 C25 H25 . . 119.8 ?
C26 C25 H25 . . 119.8 ?
C25 C26 C21 . . 119.56(18) ?
C25 C26 H26 . . 120.2 ?
C21 C26 H26 . . 120.2 ?
O24 C27 O25 . . 123.97(19) ?
O24 C27 C24 . . 118.83(19) ?
O25 C27 C24 . . 117.2(2) ?
C27 O25 H25O . . 108(2) ?

loop_
_geom_bond_atom_site_label_1
_geom_bond_atom_site_label_2
_geom_bond_site_symmetry_2
_geom_bond_distance
_geom_bond_publ_flag
Co1 O2W 3_665 2.0722(15) .
Co1 O2W . 2.0722(15) y
Co1 O3W 3_665 2.0828(15) .
Co1 O3W . 2.0828(15) y
Co1 O1W . 2.1012(14) y
Co1 O1W 3_665 2.1012(14) .
O1W H1W1 . 0.81(2) ?
O1W H2W1 . 0.79(2) ?
O2W H1W2 . 0.91(2) ?
O2W H2W2 . 0.77(2) ?
O3W H1W3 . 0.80(3) ?
O3W H2W3 . 0.78(3) ?
O4W H1W4 . 0.86(2) ?
O4W H2W4 . 0.80(2) ?
P11 O11 . 1.4988(13) y
P11 O12 . 1.5225(13) y
P11 O13 . 1.5398(14) y
P11 C11 . 1.7896(19) ?
O12 H22O . 1.30(2) ?
O13 H13O . 0.84(2) ?
C11 C16 . 1.382(3) ?
C11 C12 . 1.391(2) ?
C12 C13 . 1.378(3) ?
C12 H12 . 0.9300 ?
C13 C14 . 1.385(3) ?
C13 H13 . 0.9300 ?
C14 C15 . 1.380(3) ?
C14 C17 . 1.479(3) ?
C15 C16 . 1.378(3) ?
C15 H15 . 0.9300 ?
C16 H16 . 0.9300 ?
C17 O14 . 1.240(2) ?
C17 O15 . 1.273(3) ?
O15 H15O . 0.89(3) ?
P21 O21 . 1.4975(13) y
P21 O22 . 1.5107(13) y
P21 O23 . 1.5394(14) y
P21 C21 . 1.7852(19) ?
O22 H22O . 1.14(2) ?
O23 H23O . 0.80(2) ?
C21 C22 . 1.381(2) ?
C21 C26 . 1.389(3) ?
C22 C23 . 1.377(2) ?
C22 H22 . 0.9300 ?
C23 C24 . 1.382(3) ?
C23 H23 . 0.9300 ?
C24 C25 . 1.372(3) ?
C24 C27 . 1.487(3) ?
C25 C26 . 1.386(3) ?
C25 H25 . 0.9300 ?
C26 H26 . 0.9300 ?
C27 O24 . 1.241(2) ?
C27 O25 . 1.273(3) ?
O25 H25O . 0.84(3) ?

loop_
_geom_hbond_atom_site_label_D
_geom_hbond_atom_site_label_H
_geom_hbond_atom_site_label_A
_geom_hbond_site_symmetry_A
_geom_hbond_distance_DH
_geom_hbond_distance_HA
_geom_hbond_distance_DA
_geom_hbond_angle_DHA
_geom_hbond_publ_flag
O1W H1W1 O4W 2_645 0.81(2) 1.94(2) 2.752(2) 174(2) y
O1W H2W1 O21 4_565 0.79(2) 1.86(2) 2.644(2) 172(2) y
O2W H1W2 O11 4_575 0.91(2) 1.75(2) 2.654(2) 174(2) y
O2W H2W2 O22 4_565 0.77(2) 2.31(2) 3.060(2) 168(3) y
O2W H2W2 O21 4_565 0.77(2) 2.62(2) 3.178(2) 131(2) y
O3W H1W3 O4W 4_565 0.80(3) 1.96(3) 2.758(2) 179(3) y
O3W H2W3 O23 2_645 0.78(3) 2.33(3) 2.972(2) 141(2) y
O4W H1W4 O12 . 0.86(2) 1.90(2) 2.761(2) 172(2) y
O4W H2W4 O1W . 0.80(2) 2.10(2) 2.886(2) 169(2) y
O22 H22O O12 . 1.14(2) 1.30(2) 2.435(2) 176(2) y
O13 H13O O21 4_565 0.84(2) 1.68(2) 2.523(2) 174(2) y
O15 H15O O24 2_556 0.89(3) 1.69(3) 2.578(2) 173(3) y
O23 H23O O11 4_576 0.80(2) 1.73(2) 2.528(2) 171(2) y
O25 H25O O14 2_546 0.84(3) 1.82(3) 2.658(2) 171(3) y
